data_1527641
loop_
_publ_author_name
'Klein Haneveld, A.J.'
'Jellinek, F.'

_publ_section_title
;
 Zirconium silicide and germanide chalcogenides preparation and crystal
 structures
;
_journal_name_full
;
Recueil des Travaux Chimiques des Pays-Bas et de la Belgique
;
_journal_page_first 776
_journal_page_last 783
_journal_volume 83
_journal_year 1964
_chemical_formula_sum 'S Si Zr'
_chemical_name_systematic 'Zr Si S'
_space_group_IT_number 129
_symmetry_space_group_name_Hall 'P 4ab 2ab -1ab'
_symmetry_space_group_name_H-M 'P 4/n m m :1'
_cell_angle_alpha 90
_cell_angle_beta 90
_cell_angle_gamma 90
_cell_formula_units_Z 2
_cell_length_a 3.544
_cell_length_b 3.544
_cell_length_c 8.055
_cell_volume 101.170
_citation_journal_id_ASTM RTCPA3
_cod_data_source_file KleinHaneveld_RTCPA3_1964_1539.cif
_cod_data_source_block S1Si1Zr1
_cod_original_cell_volume 101.1703
_cod_original_sg_symbol_Hall '-P 4a 2a (x-1/4,y+1/4,z)'
_cod_original_formula_sum 'S1 Si1 Zr1'
_cod_database_code 1527641

loop_
_symmetry_equiv_pos_as_xyz
x,y,z
-y+1/2,x+1/2,z
-x,-y,z
y+1/2,-x+1/2,z
x+1/2,-y+1/2,-z
y,x,-z
-x+1/2,y+1/2,-z
-y,-x,-z
-x+1/2,-y+1/2,-z
y,-x,-z
x+1/2,y+1/2,-z
-y,x,-z
-x,y,z
-y+1/2,-x+1/2,z
x,-y,z
y+1/2,x+1/2,z

loop_
_atom_site_label
_atom_site_type_symbol
_atom_site_fract_x
_atom_site_fract_y
_atom_site_fract_z
_atom_site_occupancy
_atom_site_U_iso_or_equiv
S1 S 0 0.5 0.622 1 0.0
Si1 Si 0 0 0 1 0.0
Zr1 Zr 0 0.5 0.2725 1 0.0
